data_9004377
loop_
_publ_author_name
'Oberti, R.'
'Hawthorne, F. C.'
'Ungaretti, L.'
'Cannillo, E.'

_publ_section_title
;
 [6]Al disorder in amphiboles from mantle peridotites
 Sample: F7
;
_journal_name_full 'The Canadian Mineralogist'
_journal_page_first 867
_journal_page_last 878
_journal_volume 33
_journal_year 1995
_chemical_formula_sum 'Al2.242 Ca1.84 Cr0.06 Fe0.55 H2 K0.037 Mg3.9 Na0.68 O24 Si6.368 Ti0.04'
_chemical_name_mineral Hornblende
_space_group_IT_number 12
_symmetry_space_group_name_Hall '-C 2y'
_symmetry_space_group_name_H-M 'C 1 2/m 1'
_cell_angle_alpha 90
_cell_angle_beta 105.24
_cell_angle_gamma 90
_cell_formula_units_Z 2
_cell_length_a 9.866
_cell_length_b 17.994
_cell_length_c 5.291
_cell_volume 906.273
_database_code_amcsd 0005451
_exptl_crystal_density_diffrn 3.103
_cod_original_formula_sum 'Si6.368 Al2.242 Mg3.9 Fe.55 Ti.04 Cr.06 Ca1.84 Na.68 K.037 H2 O24'
_cod_database_code 9004377

loop_
_space_group_symop_operation_xyz
x,y,z
1/2+x,1/2+y,z
x,-y,z
1/2+x,1/2-y,z
-x,y,-z
1/2-x,1/2+y,-z
-x,-y,-z
1/2-x,1/2-y,-z

loop_
_atom_site_label
_atom_site_fract_x
_atom_site_fract_y
_atom_site_fract_z
_atom_site_occupancy
_atom_site_U_iso_or_equiv
_atom_site_type_symbol
_atom_site_attached_hydrogens
SiT1 0.28070 0.08520 0.30230 0.79600 0.00532 Si 0
AlT1 0.28070 0.08520 0.30230 0.20400 0.00532 Al 0
SiT2 0.29070 0.17290 0.81230 0.79600 0.00583 Si 0
AlT2 0.29070 0.17290 0.81230 0.20400 0.00583 Al 0
MgM1 0.00000 0.08890 0.50000 0.92000 0.00646 Mg 0
FeM1 0.00000 0.08890 0.50000 0.08000 0.00646 Fe 0
TiM2 0.00000 0.17610 0.00000 0.02000 0.00608 Ti 0
CrM2 0.00000 0.17610 0.00000 0.03000 0.00608 Cr 0
AlM2 0.00000 0.17610 0.00000 0.20000 0.00608 Al 0
FeM2 0.00000 0.17610 0.00000 0.10000 0.00608 Fe 0
MgM2 0.00000 0.17610 0.00000 0.65000 0.00608 Mg 0
AlM3 0.00000 0.00000 0.00000 0.21000 0.00583 Al 0
MgM3 0.00000 0.00000 0.00000 0.72000 0.00583 Mg 0
FeM3 0.00000 0.00000 0.00000 0.07000 0.00583 Fe 0
FeM4 0.00000 0.27960 0.50000 0.03000 0.00899 Fe 0
MgM4 0.00000 0.27960 0.50000 0.01000 0.00899 Mg 0
CaM4 0.00000 0.27960 0.50000 0.46000 0.00899 Ca 0
FeM4* 0.00000 0.25450 0.50000 0.03000 0.00722 Fe 0
MgM4* 0.00000 0.25450 0.50000 0.01000 0.00722 Mg 0
CaM4* 0.00000 0.25450 0.50000 0.46000 0.00722 Ca 0
NaA 0.00000 0.50000 0.00000 0.13600 0.03964 Na 0
KA 0.00000 0.50000 0.00000 0.00700 0.03964 K 0
NaA(m) 0.02200 0.50000 0.07660 0.13600 0.03230 Na 0
KA(m) 0.02200 0.50000 0.07660 0.00800 0.03230 K 0
NaA(2) 0.00000 0.46940 0.00000 0.13600 0.02672 Na 0
KA(2) 0.00000 0.46940 0.00000 0.00700 0.02672 K 0
H 0.19730 0.00000 0.76250 1.00000 0.02812 H 0
O1 0.10710 0.08740 0.21590 1.00000 0.01001 O 0
O2 0.11940 0.17320 0.73240 1.00000 0.00836 O 0
O-h3 0.10810 0.00000 0.71810 1.00000 0.01013 O 0
O4 0.36730 0.24990 0.78760 1.00000 0.01077 O 0
O5 0.34960 0.14050 0.11260 1.00000 0.01127 O 0
O6 0.34350 0.11600 0.60980 1.00000 0.01241 O 0
O7 0.34000 0.00000 0.27390 1.00000 0.01431 O 0

loop_
_cod_changelog_entry_id
_cod_changelog_entry_author
_cod_changelog_entry_date
_cod_changelog_entry_text
1
;cod-tools version 3.8.0
Id: cif_guess_AMCSD_atom_types 9581 2023-05-17 12:35:41Z saulius
;
2023-05-23T09:17:46+03:00
;Derived atom types and hydrogen counts
from atom names that follow the AMCSD naming convention
(Wat == water, O-H == hydroxyl).
;

loop_
_cod_related_entry_id
_cod_related_entry_database
_cod_related_entry_code
1 AMCSD 0005451
